data_2236866
loop_
_publ_author_name
'Ajibade, Peter A.'
'Onwudiwe, Damian C.'
'Omondi, Bernard'

_publ_section_title
;
 <i>N</i>,<i>N</i>-Bis(diphenylthiophosphinoyl)-4-ethylaniline
;
_journal_coeditor_code FJ2607
_journal_issue 12
_journal_name_full 'Acta Crystallographica Section E'
_journal_page_first o3491
_journal_page_last o3492
_journal_paper_doi 10.1107/S1600536812048416
_journal_volume 68
_journal_year 2012
_chemical_formula_iupac 'C32 H29 N P2 S2'
_chemical_formula_moiety 'C32 H29 N P2 S2'
_chemical_formula_sum 'C32 H29 N P2 S2'
_chemical_formula_weight 553.62
_chemical_name_systematic
;
<i>N</i>,<i>N</i>-Bis(diphenylthiophosphinoyl)-4-ethylaniline
;
_space_group_IT_number 2
_symmetry_cell_setting triclinic
_symmetry_space_group_name_Hall '-P 1'
_symmetry_space_group_name_H-M 'P -1'
_atom_sites_solution_hydrogens geom
_atom_sites_solution_primary direct
_atom_sites_solution_secondary difmap
_audit_conform_dict_name cif_core.dic
_audit_conform_dict_version 2.4
_audit_creation_method 'WinGX routine CIF_UPDATE'
_cell_angle_alpha 82.484(2)
_cell_angle_beta 84.635(2)
_cell_angle_gamma 79.975(2)
_cell_formula_units_Z 4
_cell_length_a 9.6305(11)
_cell_length_b 13.8027(14)
_cell_length_c 21.360(2)
_cell_measurement_reflns_used 56725
_cell_measurement_temperature 173(2)
_cell_measurement_theta_max 28.23
_cell_measurement_theta_min 0.96
_cell_volume 2764.7(5)
_computing_cell_refinement 'SAINT-Plus (Bruker, 2008)'
_computing_data_collection 'APEX2 (Bruker, 2008)'
_computing_data_reduction 'SAINT-Plus and XPREP (Bruker, 2008)'
_computing_molecular_graphics 'ORTEP-3 (Farrugia, 2012)'
_computing_publication_material 'WinGX (Farrugia, 2012)'
_computing_structure_refinement 'SHELXL97 (Sheldrick, 2008)'
_computing_structure_solution 'SHELXS97 (Sheldrick, 2008)'
_diffrn_ambient_temperature 173(2)
_diffrn_measured_fraction_theta_full 0.99
_diffrn_measured_fraction_theta_max 0.99
_diffrn_measurement_device_type 'Bruker X8 APEXII 4K KappaCCD'
_diffrn_measurement_method '\f and \w scans'
_diffrn_radiation_monochromator graphite
_diffrn_radiation_type MoK\a
_diffrn_radiation_wavelength 0.71073
_diffrn_reflns_av_R_equivalents 0.0539
_diffrn_reflns_limit_h_max 12
_diffrn_reflns_limit_h_min -12
_diffrn_reflns_limit_k_max 18
_diffrn_reflns_limit_k_min -18
_diffrn_reflns_limit_l_max 28
_diffrn_reflns_limit_l_min -28
_diffrn_reflns_number 56725
_diffrn_reflns_theta_full 28.23
_diffrn_reflns_theta_max 28.23
_diffrn_reflns_theta_min 0.96
_diffrn_standards_decay_% 0
_diffrn_standards_interval_count 0
_diffrn_standards_interval_time 0
_diffrn_standards_number 0
_exptl_absorpt_coefficient_mu 0.331
_exptl_absorpt_correction_T_max 0.974
_exptl_absorpt_correction_T_min 0.9458
_exptl_absorpt_correction_type multi-scan
_exptl_absorpt_process_details '(SADABS; Bruker, 2008)'
_exptl_crystal_colour colourless
_exptl_crystal_density_diffrn 1.33
_exptl_crystal_density_method 'not measured'
_exptl_crystal_description needle
_exptl_crystal_F_000 1160
_exptl_crystal_size_max 0.17
_exptl_crystal_size_mid 0.08
_exptl_crystal_size_min 0.08
_refine_diff_density_max 0.816
_refine_diff_density_min -0.363
_refine_ls_extinction_method none
_refine_ls_goodness_of_fit_ref 1.001
_refine_ls_hydrogen_treatment constr
_refine_ls_matrix_type full
_refine_ls_number_parameters 684
_refine_ls_number_reflns 13522
_refine_ls_number_restraints 9
_refine_ls_restrained_S_all 1.068
_refine_ls_R_factor_all 0.0748
_refine_ls_R_factor_gt 0.0419
_refine_ls_shift/su_max 0.001
_refine_ls_shift/su_mean 0
_refine_ls_structure_factor_coef Fsqd
_refine_ls_weighting_details 'calc w=1/[\s^2^(Fo^2^)+(0.0442P)^2^+1.5667P] where P=(Fo^2^+2Fc^2^)/3'
_refine_ls_weighting_scheme calc
_refine_ls_wR_factor_gt 0.0926
_refine_ls_wR_factor_ref 0.1071
_reflns_number_gt 9271
_reflns_number_total 13522
_reflns_threshold_expression I>2sigma(I)
_cod_data_source_file fj2607.cif
_cod_data_source_block I
_cod_database_code 2236866
_cod_database_fobs_code 2236866

loop_
_symmetry_equiv_pos_as_xyz
'x, y, z'
'-x, -y, -z'

loop_
_atom_site_type_symbol
_atom_site_label
_atom_site_fract_x
_atom_site_fract_y
_atom_site_fract_z
_atom_site_U_iso_or_equiv
_atom_site_adp_type
_atom_site_calc_flag
_atom_site_refinement_flags
_atom_site_occupancy
_atom_site_symmetry_multiplicity
_atom_site_disorder_assembly
_atom_site_disorder_group
C C1 0.5587(2) 0.33146(16) 0.20639(10) 0.0147(4) Uani d . 1 1 . .
C C2 0.4212(2) 0.31222(16) 0.22027(10) 0.0158(4) Uani d . 1 1 . .
H H2 0.389 0.2643 0.1996 0.019 Uiso calc R 1 1 . .
C C3 0.3308(2) 0.36277(17) 0.26418(11) 0.0180(5) Uani d . 1 1 . .
H H3 0.2371 0.3493 0.2733 0.022 Uiso calc R 1 1 . .
C C4 0.3767(2) 0.43249(17) 0.29454(11) 0.0184(5) Uani d . 1 1 . .
H H4 0.3149 0.4666 0.3247 0.022 Uiso calc R 1 1 . .
C C5 0.5134(2) 0.45267(16) 0.28089(11) 0.0178(5) Uani d . 1 1 . .
H H5 0.5449 0.5007 0.3018 0.021 Uiso calc R 1 1 . .
C C6 0.6041(2) 0.40305(16) 0.23693(11) 0.0170(5) Uani d . 1 1 . .
H H6 0.6972 0.4176 0.2275 0.02 Uiso calc R 1 1 . .
C C7 0.6830(2) 0.35878(16) 0.07850(11) 0.0163(4) Uani d . 1 1 . .
C C8 0.6379(2) 0.34382(18) 0.02078(11) 0.0202(5) Uani d . 1 1 . .
H H8 0.603 0.2848 0.0169 0.024 Uiso calc R 1 1 . .
C C9 0.6443(2) 0.4158(2) -0.03108(12) 0.0258(5) Uani d . 1 1 . .
H H9 0.6149 0.4051 -0.0705 0.031 Uiso calc R 1 1 . .
C C10 0.6929(2) 0.50268(19) -0.02589(12) 0.0269(6) Uani d . 1 1 . .
H H10 0.6965 0.5515 -0.0615 0.032 Uiso calc R 1 1 . .
C C11 0.7366(2) 0.51829(18) 0.03159(12) 0.0241(5) Uani d . 1 1 . .
H H11 0.7694 0.5782 0.0354 0.029 Uiso calc R 1 1 . .
C C12 0.7326(2) 0.44653(17) 0.08364(11) 0.0198(5) Uani d . 1 1 . .
H H12 0.7637 0.4572 0.1227 0.024 Uiso calc R 1 1 . .
C C13 1.0769(2) 0.10323(16) 0.16047(10) 0.0138(4) Uani d . 1 1 . .
C C14 0.9979(2) 0.02726(16) 0.17924(10) 0.0152(4) Uani d . 1 1 . .
H H14 0.8976 0.0411 0.1801 0.018 Uiso calc R 1 1 . .
C C15 1.0657(2) -0.06832(17) 0.19667(11) 0.0176(5) Uani d . 1 1 . .
H H15 1.0118 -0.1195 0.2108 0.021 Uiso calc R 1 1 . .
C C16 1.2126(2) -0.08925(17) 0.19343(11) 0.0199(5) Uani d . 1 1 . .
H H16 1.2589 -0.155 0.2047 0.024 Uiso calc R 1 1 . .
C C17 1.2917(2) -0.01454(18) 0.17376(11) 0.0193(5) Uani d . 1 1 . .
H H17 1.3921 -0.0293 0.1712 0.023 Uiso calc R 1 1 . .
C C18 1.2246(2) 0.08165(17) 0.15790(10) 0.0160(4) Uani d . 1 1 . .
H H18 1.2789 0.133 0.1452 0.019 Uiso calc R 1 1 . .
C C19 0.9629(2) 0.22248(17) 0.05160(10) 0.0151(4) Uani d . 1 1 . .
C C20 0.9154(2) 0.14218(17) 0.03165(11) 0.0172(5) Uani d . 1 1 . .
H H20 0.8917 0.0895 0.0618 0.021 Uiso calc R 1 1 . .
C C21 0.9029(2) 0.13954(18) -0.03239(11) 0.0212(5) Uani d . 1 1 . .
H H21 0.8696 0.0855 -0.046 0.025 Uiso calc R 1 1 . .
C C22 0.9392(2) 0.21577(19) -0.07646(12) 0.0253(5) Uani d . 1 1 . .
H H22 0.93 0.2139 -0.1202 0.03 Uiso calc R 1 1 . .
C C23 0.9888(2) 0.29476(19) -0.05695(11) 0.0233(5) Uani d . 1 1 . .
H H23 1.0149 0.3463 -0.0874 0.028 Uiso calc R 1 1 . .
C C24 1.0002(2) 0.29855(17) 0.00685(11) 0.0178(5) Uani d . 1 1 . .
H H24 1.0335 0.3529 0.0201 0.021 Uiso calc R 1 1 . .
C C25 0.8366(2) 0.21872(17) 0.24500(10) 0.0159(4) Uani d . 1 1 A .
C C26 0.7654(2) 0.14545(17) 0.27729(11) 0.0212(5) Uani d . 1 1 . .
H H26 0.7177 0.1083 0.2544 0.025 Uiso calc R 1 1 . .
C C27 0.7638(3) 0.12657(19) 0.34268(12) 0.0271(6) Uani d . 1 1 A .
H H27 0.7131 0.0773 0.3641 0.033 Uiso calc R 1 1 . .
C C28 0.8352(2) 0.1784(2) 0.37793(12) 0.0280(6) Uani d D 1 1 . .
C C29 0.9056(2) 0.2508(2) 0.34481(12) 0.0268(6) Uani d . 1 1 A .
H H29 0.9549 0.2871 0.3676 0.032 Uiso calc R 1 1 . .
C C30 0.9065(2) 0.27200(18) 0.27942(11) 0.0201(5) Uani d . 1 1 . .
H H30 0.9548 0.3227 0.2582 0.024 Uiso calc R 1 1 A .
C C31A 0.8203(5) 0.1365(5) 0.4457(3) 0.0251(14) Uani d PDU 0.482(6) 1 A 1
H H31A 0.8463 0.0634 0.4503 0.03 Uiso calc PR 0.482(6) 1 A 1
H H31B 0.722 0.1542 0.4637 0.03 Uiso calc PR 0.482(6) 1 A 1
C C32A 0.9219(6) 0.1829(4) 0.4788(3) 0.0328(16) Uani d PD 0.482(6) 1 A 1
H H32A 1.0175 0.1681 0.4585 0.049 Uiso calc PR 0.482(6) 1 A 1
H H32B 0.9217 0.1555 0.5235 0.049 Uiso calc PR 0.482(6) 1 A 1
H H32C 0.8916 0.2548 0.4756 0.049 Uiso calc PR 0.482(6) 1 A 1
C C32B 0.9574(6) 0.0888(6) 0.4745(3) 0.072(3) Uani d PDU 0.518(6) 1 A 2
H H32D 0.9476 0.0255 0.4606 0.108 Uiso calc PR 0.518(6) 1 A 2
H H32E 0.9522 0.0824 0.5209 0.108 Uiso calc PR 0.518(6) 1 A 2
H H32F 1.0487 0.1068 0.4576 0.108 Uiso calc PR 0.518(6) 1 A 2
C C31B 0.8439(6) 0.1653(4) 0.4514(3) 0.0204(15) Uiso d P 0.518(6) 1 A 2
H H31C 0.8568 0.2292 0.4646 0.025 Uiso calc PR 0.518(6) 1 A 2
H H31D 0.7528 0.1493 0.4719 0.025 Uiso calc PR 0.518(6) 1 A 2
C C33 0.0832(2) 0.32778(16) 0.71094(10) 0.0136(4) Uani d . 1 1 . .
C C34 0.1283(2) 0.39978(16) 0.74106(11) 0.0180(5) Uani d . 1 1 . .
H H34 0.2223 0.4129 0.7325 0.022 Uiso calc R 1 1 . .
C C35 0.0356(2) 0.45200(17) 0.78348(11) 0.0182(5) Uani d . 1 1 . .
H H35 0.0668 0.5003 0.8042 0.022 Uiso calc R 1 1 . .
C C36 -0.1018(2) 0.43402(17) 0.79578(11) 0.0181(5) Uani d . 1 1 . .
H H36 -0.1646 0.4698 0.8249 0.022 Uiso calc R 1 1 . .
C C37 -0.1477(2) 0.36362(17) 0.76552(11) 0.0179(5) Uani d . 1 1 . .
H H37 -0.2424 0.3517 0.7736 0.022 Uiso calc R 1 1 . .
C C38 -0.0557(2) 0.31046(16) 0.72330(10) 0.0148(4) Uani d . 1 1 . .
H H38 -0.0875 0.2622 0.7028 0.018 Uiso calc R 1 1 . .
C C39 0.1969(2) 0.35422(16) 0.58254(11) 0.0162(5) Uani d . 1 1 . .
C C40 0.1467(2) 0.33689(18) 0.52653(11) 0.0197(5) Uani d . 1 1 . .
H H40 0.1147 0.2762 0.5242 0.024 Uiso calc R 1 1 . .
C C41 0.1434(2) 0.4083(2) 0.47428(12) 0.0269(6) Uani d . 1 1 . .
H H41 0.1103 0.3959 0.436 0.032 Uiso calc R 1 1 . .
C C42 0.1880(2) 0.4973(2) 0.47764(13) 0.0303(6) Uani d . 1 1 . .
H H42 0.1853 0.546 0.4417 0.036 Uiso calc R 1 1 . .
C C43 0.2364(2) 0.51555(18) 0.53309(13) 0.0274(6) Uani d . 1 1 . .
H H43 0.2665 0.5769 0.5353 0.033 Uiso calc R 1 1 . .
C C44 0.2412(2) 0.44471(17) 0.58575(12) 0.0215(5) Uani d . 1 1 . .
H H44 0.2745 0.4576 0.6238 0.026 Uiso calc R 1 1 . .
C C45 0.6032(2) 0.10402(16) 0.65769(10) 0.0141(4) Uani d . 1 1 . .
C C46 0.5259(2) 0.02773(16) 0.67787(10) 0.0150(4) Uani d . 1 1 . .
H H46 0.4255 0.0414 0.6813 0.018 Uiso calc R 1 1 . .
C C47 0.5958(2) -0.06828(17) 0.69293(11) 0.0180(5) Uani d . 1 1 . .
H H47 0.5433 -0.1202 0.7074 0.022 Uiso calc R 1 1 . .
C C48 0.7427(2) -0.08827(17) 0.68685(11) 0.0209(5) Uani d . 1 1 . .
H H48 0.7903 -0.154 0.697 0.025 Uiso calc R 1 1 . .
C C49 0.8201(2) -0.01322(17) 0.66622(11) 0.0203(5) Uani d . 1 1 . .
H H49 0.9204 -0.0275 0.6618 0.024 Uiso calc R 1 1 . .
C C50 0.7507(2) 0.08337(17) 0.65195(11) 0.0172(5) Uani d . 1 1 . .
H H50 0.8038 0.1352 0.6383 0.021 Uiso calc R 1 1 . .
C C51 0.4775(2) 0.22518(16) 0.55163(10) 0.0145(4) Uani d . 1 1 . .
C C52 0.4342(2) 0.14306(17) 0.53204(11) 0.0172(5) Uani d . 1 1 . .
H H52 0.4193 0.0879 0.5619 0.021 Uiso calc R 1 1 . .
C C53 0.4132(2) 0.14256(18) 0.46862(11) 0.0218(5) Uani d . 1 1 . .
H H53 0.3824 0.0873 0.4553 0.026 Uiso calc R 1 1 . .
C C54 0.4369(2) 0.22218(19) 0.42477(12) 0.0245(5) Uani d . 1 1 . .
H H54 0.422 0.2214 0.3815 0.029 Uiso calc R 1 1 . .
C C55 0.4823(2) 0.30330(19) 0.44380(11) 0.0225(5) Uani d . 1 1 . .
H H55 0.4996 0.3575 0.4135 0.027 Uiso calc R 1 1 . .
C C56 0.5024(2) 0.30489(17) 0.50684(11) 0.0181(5) Uani d . 1 1 . .
H H56 0.5333 0.3604 0.5198 0.022 Uiso calc R 1 1 . .
C C57 0.3692(2) 0.21982(16) 0.74692(10) 0.0137(4) Uani d . 1 1 . .
C C58 0.3021(2) 0.14614(16) 0.78082(11) 0.0164(4) Uani d . 1 1 . .
H H58 0.2532 0.108 0.7592 0.02 Uiso calc R 1 1 . .
C C59 0.3063(2) 0.12780(17) 0.84639(11) 0.0172(5) Uani d . 1 1 . .
H H59 0.258 0.0782 0.8691 0.021 Uiso calc R 1 1 . .
C C60 0.3801(2) 0.18089(17) 0.87935(11) 0.0182(5) Uani d . 1 1 . .
C C61 0.4467(2) 0.25418(17) 0.84421(11) 0.0197(5) Uani d . 1 1 . .
H H61 0.4977 0.2914 0.8655 0.024 Uiso calc R 1 1 . .
C C62 0.4413(2) 0.27475(17) 0.77930(11) 0.0171(5) Uani d . 1 1 . .
H H62 0.4865 0.3261 0.7568 0.021 Uiso calc R 1 1 . .
C C63 0.3924(3) 0.16013(19) 0.95017(11) 0.0247(5) Uani d . 1 1 . .
H H63A 0.3512 0.2212 0.9694 0.03 Uiso calc R 1 1 . .
H H63B 0.4941 0.1456 0.958 0.03 Uiso calc R 1 1 . .
C C64 0.3223(3) 0.0759(2) 0.98406(12) 0.0286(6) Uani d . 1 1 . .
H H64A 0.2205 0.0907 0.9788 0.043 Uiso calc R 1 1 . .
H H64B 0.3382 0.0681 1.0292 0.043 Uiso calc R 1 1 . .
H H64C 0.3628 0.0145 0.9661 0.043 Uiso calc R 1 1 . .
N N1 0.83303(17) 0.24265(13) 0.17644(8) 0.0141(4) Uani d . 1 1 . .
N N2 0.35942(17) 0.24277(13) 0.67843(8) 0.0128(4) Uani d . 1 1 . .
P P1 0.66983(5) 0.26622(4) 0.14637(3) 0.01357(12) Uani d . 1 1 A .
P P2 0.99377(5) 0.22740(4) 0.13353(3) 0.01236(12) Uani d . 1 1 A .
P P3 0.19389(5) 0.26192(4) 0.65115(3) 0.01247(12) Uani d . 1 1 . .
P P4 0.51696(5) 0.22863(4) 0.63272(3) 0.01222(12) Uani d . 1 1 . .
S S1 0.59676(6) 0.15083(4) 0.12805(3) 0.01966(13) Uani d . 1 1 . .
S S2 1.10868(6) 0.32748(4) 0.14140(3) 0.01785(12) Uani d . 1 1 . .
S S3 0.12578(5) 0.14324(4) 0.63558(3) 0.01649(12) Uani d . 1 1 . .
S S4 0.63275(6) 0.32894(4) 0.63852(3) 0.01812(12) Uani d . 1 1 . .

loop_
_atom_site_aniso_label
_atom_site_aniso_U_11
_atom_site_aniso_U_22
_atom_site_aniso_U_33
_atom_site_aniso_U_12
_atom_site_aniso_U_13
_atom_site_aniso_U_23
C1 0.0126(9) 0.0130(11) 0.0178(11) 0.0006(8) -0.0011(8) -0.0030(9)
C2 0.0136(9) 0.0149(11) 0.0182(11) -0.0002(8) -0.0027(8) -0.0016(9)
C3 0.0124(9) 0.0201(12) 0.0205(12) -0.0009(8) -0.0005(8) -0.0017(9)
C4 0.0192(10) 0.0180(12) 0.0159(11) 0.0037(8) -0.0011(8) -0.0034(9)
C5 0.0210(11) 0.0125(11) 0.0197(12) 0.0007(8) -0.0052(9) -0.0029(9)
C6 0.0147(10) 0.0152(11) 0.0213(12) -0.0030(8) -0.0013(8) -0.0023(9)
C7 0.0122(9) 0.0148(11) 0.0215(12) -0.0013(8) -0.0004(8) -0.0026(9)
C8 0.0166(10) 0.0221(13) 0.0222(12) -0.0021(9) -0.0016(9) -0.0046(10)
C9 0.0216(11) 0.0340(15) 0.0202(12) -0.0021(10) -0.0024(9) -0.0003(11)
C10 0.0214(11) 0.0270(14) 0.0273(14) 0.0002(10) 0.0029(10) 0.0066(11)
C11 0.0214(11) 0.0167(12) 0.0330(14) -0.0052(9) 0.0041(10) 0.0006(10)
C12 0.0172(10) 0.0202(12) 0.0230(12) -0.0051(9) -0.0011(9) -0.0036(10)
C13 0.0138(9) 0.0150(11) 0.0126(10) -0.0007(8) -0.0004(8) -0.0039(8)
C14 0.0125(9) 0.0181(12) 0.0150(11) -0.0016(8) 0.0002(8) -0.0045(9)
C15 0.0205(11) 0.0151(12) 0.0175(11) -0.0038(8) 0.0003(8) -0.0030(9)
C16 0.0207(11) 0.0175(12) 0.0196(12) 0.0044(9) -0.0023(9) -0.0044(9)
C17 0.0131(10) 0.0256(13) 0.0185(12) 0.0024(9) -0.0022(8) -0.0071(10)
C18 0.0128(9) 0.0202(12) 0.0159(11) -0.0024(8) -0.0002(8) -0.0059(9)
C19 0.0117(9) 0.0181(12) 0.0150(11) -0.0006(8) 0.0011(8) -0.0040(9)
C20 0.0162(10) 0.0160(12) 0.0194(12) -0.0014(8) -0.0011(8) -0.0040(9)
C21 0.0215(11) 0.0218(13) 0.0215(12) -0.0013(9) -0.0036(9) -0.0081(10)
C22 0.0278(12) 0.0303(15) 0.0173(12) 0.0001(10) -0.0025(9) -0.0069(10)
C23 0.0241(11) 0.0270(14) 0.0172(12) -0.0048(10) 0.0003(9) 0.0027(10)
C24 0.0161(10) 0.0172(12) 0.0203(12) -0.0041(8) -0.0005(8) -0.0022(9)
C25 0.0136(9) 0.0171(11) 0.0143(11) 0.0027(8) 0.0018(8) -0.0013(9)
C26 0.0204(11) 0.0146(12) 0.0249(13) 0.0016(9) 0.0076(9) -0.0014(10)
C27 0.0259(12) 0.0202(13) 0.0268(14) 0.0068(10) 0.0097(10) 0.0063(11)
C28 0.0203(11) 0.0355(15) 0.0198(13) 0.0110(10) 0.0020(9) 0.0050(11)
C29 0.0208(11) 0.0393(16) 0.0181(12) 0.0034(10) -0.0040(9) -0.0052(11)
C30 0.0165(10) 0.0236(13) 0.0189(12) -0.0005(9) 0.0010(8) -0.0025(10)
C31A 0.020(3) 0.038(4) 0.022(3) -0.015(3) -0.005(2) -0.004(3)
C32A 0.034(3) 0.034(4) 0.027(3) -0.001(2) -0.005(2) 0.004(2)
C32B 0.088(6) 0.084(6) 0.021(3) 0.048(5) -0.006(3) -0.002(3)
C33 0.0125(9) 0.0105(10) 0.0167(11) 0.0010(7) -0.0007(8) -0.0015(8)
C34 0.0144(10) 0.0132(11) 0.0270(13) -0.0024(8) -0.0010(9) -0.0047(9)
C35 0.0198(10) 0.0145(11) 0.0205(12) -0.0012(8) -0.0032(9) -0.0042(9)
C36 0.0186(10) 0.0170(12) 0.0166(11) 0.0025(8) 0.0009(8) -0.0030(9)
C37 0.0123(9) 0.0182(12) 0.0221(12) -0.0005(8) -0.0001(8) -0.0015(9)
C38 0.0130(9) 0.0137(11) 0.0176(11) -0.0010(8) -0.0022(8) -0.0024(9)
C39 0.0101(9) 0.0139(11) 0.0235(12) -0.0007(8) 0.0015(8) -0.0010(9)
C40 0.0143(10) 0.0211(12) 0.0226(12) -0.0013(8) -0.0003(8) -0.0016(10)
C41 0.0185(11) 0.0339(15) 0.0250(13) -0.0011(10) 0.0009(9) 0.0025(11)
C42 0.0207(12) 0.0289(15) 0.0321(15) 0.0039(10) 0.0060(10) 0.0142(12)
C43 0.0208(11) 0.0155(12) 0.0423(16) -0.0027(9) 0.0073(10) 0.0034(11)
C44 0.0174(10) 0.0178(12) 0.0284(13) -0.0028(9) 0.0017(9) -0.0014(10)
C45 0.0153(10) 0.0147(11) 0.0121(10) 0.0002(8) -0.0002(8) -0.0049(8)
C46 0.0132(9) 0.0169(11) 0.0156(11) -0.0009(8) -0.0013(8) -0.0064(9)
C47 0.0207(11) 0.0158(12) 0.0177(11) -0.0026(8) -0.0005(9) -0.0042(9)
C48 0.0232(11) 0.0159(12) 0.0225(12) 0.0052(9) -0.0060(9) -0.0067(10)
C49 0.0139(10) 0.0221(13) 0.0245(12) 0.0029(8) -0.0025(9) -0.0083(10)
C50 0.0140(10) 0.0191(12) 0.0192(11) -0.0029(8) -0.0009(8) -0.0046(9)
C51 0.0110(9) 0.0158(11) 0.0160(11) -0.0003(8) 0.0013(8) -0.0039(9)
C52 0.0162(10) 0.0163(12) 0.0185(12) 0.0018(8) -0.0017(8) -0.0051(9)
C53 0.0214(11) 0.0222(13) 0.0227(13) 0.0019(9) -0.0044(9) -0.0110(10)
C54 0.0222(11) 0.0331(15) 0.0166(12) 0.0031(10) -0.0028(9) -0.0063(11)
C55 0.0191(11) 0.0278(14) 0.0179(12) -0.0007(9) 0.0015(9) 0.0014(10)
C56 0.0141(10) 0.0194(12) 0.0196(12) -0.0017(8) 0.0011(8) -0.0012(9)
C57 0.0121(9) 0.0132(11) 0.0153(11) 0.0001(8) -0.0001(8) -0.0032(8)
C58 0.0144(10) 0.0157(11) 0.0199(12) -0.0020(8) -0.0003(8) -0.0055(9)
C59 0.0169(10) 0.0152(11) 0.0184(11) -0.0021(8) 0.0015(8) -0.0011(9)
C60 0.0174(10) 0.0194(12) 0.0165(11) 0.0019(8) -0.0002(8) -0.0040(9)
C61 0.0196(10) 0.0209(12) 0.0204(12) -0.0051(9) -0.0012(9) -0.0073(10)
C62 0.0157(10) 0.0158(11) 0.0208(12) -0.0053(8) 0.0002(8) -0.0032(9)
C63 0.0323(13) 0.0279(14) 0.0137(11) -0.0035(10) -0.0032(9) -0.0034(10)
C64 0.0338(14) 0.0337(15) 0.0160(12) -0.0034(11) 0.0017(10) -0.0001(11)
N1 0.0125(8) 0.0149(9) 0.0145(9) -0.0013(7) 0.0010(7) -0.0025(7)
N2 0.0112(8) 0.0132(9) 0.0142(9) -0.0024(6) 0.0009(6) -0.0034(7)
P1 0.0114(2) 0.0116(3) 0.0184(3) -0.00273(19) 0.0005(2) -0.0043(2)
P2 0.0112(2) 0.0123(3) 0.0142(3) -0.00285(19) 0.00019(19) -0.0034(2)
P3 0.0108(2) 0.0107(3) 0.0163(3) -0.00226(19) -0.00034(19) -0.0027(2)
P4 0.0110(2) 0.0121(3) 0.0142(3) -0.00277(19) 0.00019(19) -0.0036(2)
S1 0.0173(3) 0.0155(3) 0.0286(3) -0.0069(2) 0.0029(2) -0.0094(2)
S2 0.0171(2) 0.0173(3) 0.0216(3) -0.0079(2) 0.0007(2) -0.0064(2)
S3 0.0162(2) 0.0135(3) 0.0214(3) -0.0049(2) -0.0010(2) -0.0049(2)
S4 0.0168(2) 0.0176(3) 0.0225(3) -0.0085(2) 0.0021(2) -0.0066(2)

loop_
_atom_type_symbol
_atom_type_description
_atom_type_scat_dispersion_real
_atom_type_scat_dispersion_imag
_atom_type_scat_source
C C 0.0033 0.0016 'International Tables Vol C Tables 4.2.6.8 and 6.1.1.4'
H H 0 0 'International Tables Vol C Tables 4.2.6.8 and 6.1.1.4'
N N 0.0061 0.0033 'International Tables Vol C Tables 4.2.6.8 and 6.1.1.4'
P P 0.1023 0.0942 'International Tables Vol C Tables 4.2.6.8 and 6.1.1.4'
S S 0.1246 0.1234 'International Tables Vol C Tables 4.2.6.8 and 6.1.1.4'

loop_
_geom_angle_atom_site_label_1
_geom_angle_atom_site_label_2
_geom_angle_atom_site_label_3
_geom_angle
C2 C1 C6 119.05(19)
C2 C1 P1 118.31(17)
C6 C1 P1 122.58(16)
C3 C2 C1 120.4(2)
C3 C2 H2 119.8
C1 C2 H2 119.8
C4 C3 C2 120.2(2)
C4 C3 H3 119.9
C2 C3 H3 119.9
C3 C4 C5 120.0(2)
C3 C4 H4 120
C5 C4 H4 120
C6 C5 C4 120.3(2)
C6 C5 H5 119.9
C4 C5 H5 119.9
C5 C6 C1 120.1(2)
C5 C6 H6 119.9
C1 C6 H6 119.9
C8 C7 C12 119.5(2)
C8 C7 P1 119.45(18)
C12 C7 P1 121.05(17)
C9 C8 C7 119.7(2)
C9 C8 H8 120.1
C7 C8 H8 120.1
C10 C9 C8 120.8(2)
C10 C9 H9 119.6
C8 C9 H9 119.6
C9 C10 C11 119.7(2)
C9 C10 H10 120.2
C11 C10 H10 120.2
C10 C11 C12 120.2(2)
C10 C11 H11 119.9
C12 C11 H11 119.9
C11 C12 C7 120.1(2)
C11 C12 H12 119.9
C7 C12 H12 119.9
C14 C13 C18 119.6(2)
C14 C13 P2 121.53(15)
C18 C13 P2 118.75(17)
C15 C14 C13 120.00(19)
C15 C14 H14 120
C13 C14 H14 120
C14 C15 C16 120.0(2)
C14 C15 H15 120
C16 C15 H15 120
C17 C16 C15 120.2(2)
C17 C16 H16 119.9
C15 C16 H16 119.9
C16 C17 C18 120.0(2)
C16 C17 H17 120
C18 C17 H17 120
C17 C18 C13 120.1(2)
C17 C18 H18 119.9
C13 C18 H18 119.9
C24 C19 C20 119.7(2)
C24 C19 P2 117.55(17)
C20 C19 P2 122.52(17)
C21 C20 C19 119.9(2)
C21 C20 H20 120.1
C19 C20 H20 120.1
C22 C21 C20 120.1(2)
C22 C21 H21 120
C20 C21 H21 120
C21 C22 C23 120.2(2)
C21 C22 H22 119.9
C23 C22 H22 119.9
C24 C23 C22 120.1(2)
C24 C23 H23 119.9
C22 C23 H23 119.9
C23 C24 C19 120.0(2)
C23 C24 H24 120
C19 C24 H24 120
C26 C25 C30 119.0(2)
C26 C25 N1 120.7(2)
C30 C25 N1 120.3(2)
C27 C26 C25 120.3(2)
C27 C26 H26 119.9
C25 C26 H26 119.9
C26 C27 C28 121.5(2)
C26 C27 H27 119.2
C28 C27 H27 119.2
C29 C28 C27 117.2(2)
C29 C28 C31A 134.5(3)
C27 C28 C31A 108.2(3)
C29 C28 C31B 115.3(3)
C27 C28 C31B 127.5(3)
C28 C29 C30 122.2(2)
C28 C29 H29 118.9
C30 C29 H29 118.9
C29 C30 C25 119.8(2)
C29 C30 H30 120.1
C25 C30 H30 120.1
C28 C31A C32A 105.0(4)
C28 C31A H31A 110.8
C32A C31A H31A 110.8
C28 C31A H31B 110.8
C32A C31A H31B 110.8
H31A C31A H31B 108.8
C31B C32B H32D 109.5
C31B C32B H32E 109.5
H32D C32B H32E 109.5
C31B C32B H32F 109.5
H32D C32B H32F 109.5
H32E C32B H32F 109.5
C32B C31B C28 114.5(5)
C32B C31B H31C 108.6
C28 C31B H31C 108.6
C32B C31B H31D 108.6
C28 C31B H31D 108.6
H31C C31B H31D 107.6
C38 C33 C34 119.26(19)
C38 C33 P3 117.85(16)
C34 C33 P3 122.70(16)
C35 C34 C33 120.0(2)
C35 C34 H34 120
C33 C34 H34 120
C36 C35 C34 120.4(2)
C36 C35 H35 119.8
C34 C35 H35 119.8
C35 C36 C37 119.9(2)
C35 C36 H36 120.1
C37 C36 H36 120.1
C36 C37 C38 120.2(2)
C36 C37 H37 119.9
C38 C37 H37 119.9
C37 C38 C33 120.3(2)
C37 C38 H38 119.9
C33 C38 H38 119.9
C40 C39 C44 119.4(2)
C40 C39 P3 119.23(18)
C44 C39 P3 121.27(18)
C41 C40 C39 120.0(2)
C41 C40 H40 120
C39 C40 H40 120
C42 C41 C40 120.3(2)
C42 C41 H41 119.8
C40 C41 H41 119.8
C43 C42 C41 120.1(2)
C43 C42 H42 120
C41 C42 H42 120
C42 C43 C44 120.4(2)
C42 C43 H43 119.8
C44 C43 H43 119.8
C43 C44 C39 119.8(2)
C43 C44 H44 120.1
C39 C44 H44 120.1
C46 C45 C50 119.8(2)
C46 C45 P4 121.54(15)
C50 C45 P4 118.51(17)
C47 C46 C45 119.97(19)
C47 C46 H46 120
C45 C46 H46 120
C46 C47 C48 119.9(2)
C46 C47 H47 120.1
C48 C47 H47 120.1
C49 C48 C47 120.5(2)
C49 C48 H48 119.8
C47 C48 H48 119.8
C48 C49 C50 119.9(2)
C48 C49 H49 120.1
C50 C49 H49 120.1
C49 C50 C45 120.0(2)
C49 C50 H50 120
C45 C50 H50 120
C52 C51 C56 119.5(2)
C52 C51 P4 122.32(17)
C56 C51 P4 117.95(17)
C53 C52 C51 119.7(2)
C53 C52 H52 120.2
C51 C52 H52 120.2
C54 C53 C52 120.3(2)
C54 C53 H53 119.8
C52 C53 H53 119.8
C53 C54 C55 120.2(2)
C53 C54 H54 119.9
C55 C54 H54 119.9
C56 C55 C54 119.9(2)
C56 C55 H55 120.1
C54 C55 H55 120.1
C55 C56 C51 120.3(2)
C55 C56 H56 119.8
C51 C56 H56 119.8
C58 C57 C62 119.1(2)
C58 C57 N2 120.59(19)
C62 C57 N2 120.23(19)
C57 C58 C59 120.3(2)
C57 C58 H58 119.8
C59 C58 H58 119.8
C58 C59 C60 121.3(2)
C58 C59 H59 119.4
C60 C59 H59 119.4
C61 C60 C59 117.3(2)
C61 C60 C63 119.9(2)
C59 C60 C63 122.9(2)
C62 C61 C60 122.2(2)
C62 C61 H61 118.9
C60 C61 H61 118.9
C61 C62 C57 119.8(2)
C61 C62 H62 120.1
C57 C62 H62 120.1
C60 C63 C64 116.2(2)
C60 C63 H63A 108.2
C64 C63 H63A 108.2
C60 C63 H63B 108.2
C64 C63 H63B 108.2
H63A C63 H63B 107.4
C63 C64 H64A 109.5
C63 C64 H64B 109.5
H64A C64 H64B 109.5
C63 C64 H64C 109.5
H64A C64 H64C 109.5
H64B C64 H64C 109.5
C25 N1 P1 116.96(13)
C25 N1 P2 116.05(13)
P1 N1 P2 126.34(11)
C57 N2 P3 117.07(13)
C57 N2 P4 116.11(13)
P3 N2 P4 125.98(11)
N1 P1 C7 105.68(9)
N1 P1 C1 102.94(9)
C7 P1 C1 105.08(10)
N1 P1 S1 115.77(7)
C7 P1 S1 113.74(8)
C1 P1 S1 112.50(8)
N1 P2 C13 104.68(9)
N1 P2 C19 108.30(9)
C13 P2 C19 104.31(10)
N1 P2 S2 113.97(7)
C13 P2 S2 113.18(7)
C19 P2 S2 111.69(8)
N2 P3 C39 106.08(9)
N2 P3 C33 103.69(9)
C39 P3 C33 103.83(10)
N2 P3 S3 115.40(7)
C39 P3 S3 113.83(8)
C33 P3 S3 112.84(8)
N2 P4 C45 104.84(9)
N2 P4 C51 107.95(9)
C45 P4 C51 104.40(10)
N2 P4 S4 114.04(7)
C45 P4 S4 113.23(7)
C51 P4 S4 111.68(8)

loop_
_geom_bond_atom_site_label_1
_geom_bond_atom_site_label_2
_geom_bond_distance
C1 C2 1.393(3)
C1 C6 1.402(3)
C1 P1 1.819(2)
C2 C3 1.390(3)
C2 H2 0.95
C3 C4 1.381(3)
C3 H3 0.95
C4 C5 1.389(3)
C4 H4 0.95
C5 C6 1.386(3)
C5 H5 0.95
C6 H6 0.95
C7 C8 1.396(3)
C7 C12 1.398(3)
C7 P1 1.813(2)
C8 C9 1.392(3)
C8 H8 0.95
C9 C10 1.382(4)
C9 H9 0.95
C10 C11 1.389(4)
C10 H10 0.95
C11 C12 1.391(3)
C11 H11 0.95
C12 H12 0.95
C13 C14 1.397(3)
C13 C18 1.398(3)
C13 P2 1.806(2)
C14 C15 1.387(3)
C14 H14 0.95
C15 C16 1.391(3)
C15 H15 0.95
C16 C17 1.386(3)
C16 H16 0.95
C17 C18 1.386(3)
C17 H17 0.95
C18 H18 0.95
C19 C24 1.396(3)
C19 C20 1.398(3)
C19 P2 1.814(2)
C20 C21 1.390(3)
C20 H20 0.95
C21 C22 1.386(3)
C21 H21 0.95
C22 C23 1.388(4)
C22 H22 0.95
C23 C24 1.386(3)
C23 H23 0.95
C24 H24 0.95
C25 C26 1.392(3)
C25 C30 1.394(3)
C25 N1 1.461(3)
C26 C27 1.386(3)
C26 H26 0.95
C27 C28 1.400(4)
C27 H27 0.95
C28 C29 1.385(4)
C28 C31A 1.491(6)
C28 C31B 1.565(7)
C29 C30 1.389(3)
C29 H29 0.95
C30 H30 0.95
C31A C32A 1.527(2)
C31A H31A 0.99
C31A H31B 0.99
C32A H32A 0.98
C32A H32B 0.98
C32A H32C 0.98
C32B C31B 1.455(8)
C32B H32D 0.98
C32B H32E 0.98
C32B H32F 0.98
C31B H31C 0.99
C31B H31D 0.99
C33 C38 1.394(3)
C33 C34 1.400(3)
C33 P3 1.818(2)
C34 C35 1.390(3)
C34 H34 0.95
C35 C36 1.384(3)
C35 H35 0.95
C36 C37 1.387(3)
C36 H36 0.95
C37 C38 1.391(3)
C37 H37 0.95
C38 H38 0.95
C39 C40 1.395(3)
C39 C44 1.400(3)
C39 P3 1.813(2)
C40 C41 1.388(3)
C40 H40 0.95
C41 C42 1.383(4)
C41 H41 0.95
C42 C43 1.381(4)
C42 H42 0.95
C43 C44 1.389(3)
C43 H43 0.95
C44 H44 0.95
C45 C46 1.394(3)
C45 C50 1.397(3)
C45 P4 1.811(2)
C46 C47 1.390(3)
C46 H46 0.95
C47 C48 1.391(3)
C47 H47 0.95
C48 C49 1.382(3)
C48 H48 0.95
C49 C50 1.392(3)
C49 H49 0.95
C50 H50 0.95
C51 C52 1.398(3)
C51 C56 1.399(3)
C51 P4 1.816(2)
C52 C53 1.389(3)
C52 H52 0.95
C53 C54 1.384(4)
C53 H53 0.95
C54 C55 1.391(4)
C54 H54 0.95
C55 C56 1.382(3)
C55 H55 0.95
C56 H56 0.95
C57 C58 1.387(3)
C57 C62 1.395(3)
C57 N2 1.464(3)
C58 C59 1.393(3)
C58 H58 0.95
C59 C60 1.396(3)
C59 H59 0.95
C60 C61 1.391(3)
C60 C63 1.514(3)
C61 C62 1.382(3)
C61 H61 0.95
C62 H62 0.95
C63 C64 1.514(4)
C63 H63A 0.99
C63 H63B 0.99
C64 H64A 0.98
C64 H64B 0.98
C64 H64C 0.98
N1 P1 1.7160(17)
N1 P2 1.7183(18)
N2 P3 1.7138(17)
N2 P4 1.7214(17)
P1 S1 1.9467(8)
P2 S2 1.9466(8)
P3 S3 1.9446(8)
P4 S4 1.9451(8)

loop_
_geom_hbond_atom_site_label_D
_geom_hbond_atom_site_label_H
_geom_hbond_atom_site_label_A
_geom_hbond_site_symmetry_A
_geom_hbond_distance_DH
_geom_hbond_distance_HA
_geom_hbond_distance_DA
_geom_hbond_angle_DHA
C17 H17 Cg2 2_756 0.95 2.97 3.759(3) 141
C64 H64A Cg1 1_456 0.98 2.88 3.767(3) 151

loop_
_geom_torsion_atom_site_label_1
_geom_torsion_atom_site_label_2
_geom_torsion_atom_site_label_3
_geom_torsion_atom_site_label_4
_geom_torsion
C6 C1 C2 C3 -0.5(3)
P1 C1 C2 C3 -177.76(16)
C1 C2 C3 C4 -0.1(3)
C2 C3 C4 C5 0.4(3)
C3 C4 C5 C6 0.0(3)
C4 C5 C6 C1 -0.6(3)
C2 C1 C6 C5 0.9(3)
P1 C1 C6 C5 177.99(17)
C12 C7 C8 C9 0.7(3)
P1 C7 C8 C9 178.32(17)
C7 C8 C9 C10 -1.0(3)
C8 C9 C10 C11 0.3(4)
C9 C10 C11 C12 0.5(4)
C10 C11 C12 C7 -0.7(3)
C8 C7 C12 C11 0.1(3)
P1 C7 C12 C11 -177.45(17)
C18 C13 C14 C15 1.6(3)
P2 C13 C14 C15 176.79(17)
C13 C14 C15 C16 -2.2(3)
C14 C15 C16 C17 1.0(3)
C15 C16 C17 C18 0.7(3)
C16 C17 C18 C13 -1.3(3)
C14 C13 C18 C17 0.1(3)
P2 C13 C18 C17 -175.20(17)
C24 C19 C20 C21 -1.3(3)
P2 C19 C20 C21 -175.59(16)
C19 C20 C21 C22 0.8(3)
C20 C21 C22 C23 0.4(3)
C21 C22 C23 C24 -1.0(3)
C22 C23 C24 C19 0.5(3)
C20 C19 C24 C23 0.7(3)
P2 C19 C24 C23 175.22(17)
C30 C25 C26 C27 0.4(3)
N1 C25 C26 C27 -176.92(19)
C25 C26 C27 C28 -1.3(3)
C26 C27 C28 C29 1.1(3)
C26 C27 C28 C31A -176.5(3)
C26 C27 C28 C31B -179.7(3)
C27 C28 C29 C30 0.0(3)
C31A C28 C29 C30 176.8(4)
C31B C28 C29 C30 -179.3(3)
C28 C29 C30 C25 -0.9(3)
C26 C25 C30 C29 0.7(3)
N1 C25 C30 C29 178.00(19)
C29 C28 C31A C32A -7.0(6)
C27 C28 C31A C32A 169.9(3)
C31B C28 C31A C32A -17.6(8)
C29 C28 C31B C32B -94.2(6)
C27 C28 C31B C32B 86.6(7)
C31A C28 C31B C32B 77.5(10)
C38 C33 C34 C35 1.0(3)
P3 C33 C34 C35 175.95(17)
C33 C34 C35 C36 -0.6(3)
C34 C35 C36 C37 -0.2(3)
C35 C36 C37 C38 0.6(3)
C36 C37 C38 C33 -0.2(3)
C34 C33 C38 C37 -0.5(3)
P3 C33 C38 C37 -175.77(16)
C44 C39 C40 C41 1.2(3)
P3 C39 C40 C41 177.63(17)
C39 C40 C41 C42 -0.9(3)
C40 C41 C42 C43 0.1(4)
C41 C42 C43 C44 0.3(4)
C42 C43 C44 C39 0.1(3)
C40 C39 C44 C43 -0.8(3)
P3 C39 C44 C43 -177.17(17)
C50 C45 C46 C47 0.8(3)
P4 C45 C46 C47 175.98(17)
C45 C46 C47 C48 -1.0(3)
C46 C47 C48 C49 0.3(3)
C47 C48 C49 C50 0.6(4)
C48 C49 C50 C45 -0.8(3)
C46 C45 C50 C49 0.2(3)
P4 C45 C50 C49 -175.19(17)
C56 C51 C52 C53 -1.6(3)
P4 C51 C52 C53 -176.41(16)
C51 C52 C53 C54 1.0(3)
C52 C53 C54 C55 0.2(3)
C53 C54 C55 C56 -0.7(3)
C54 C55 C56 C51 0.1(3)
C52 C51 C56 C55 1.0(3)
P4 C51 C56 C55 176.08(16)
C62 C57 C58 C59 0.3(3)
N2 C57 C58 C59 -176.99(18)
C57 C58 C59 C60 -1.5(3)
C58 C59 C60 C61 1.3(3)
C58 C59 C60 C63 -177.3(2)
C59 C60 C61 C62 0.0(3)
C63 C60 C61 C62 178.6(2)
C60 C61 C62 C57 -1.2(3)
C58 C57 C62 C61 1.0(3)
N2 C57 C62 C61 178.31(18)
C61 C60 C63 C64 -177.2(2)
C59 C60 C63 C64 1.3(3)
C26 C25 N1 P1 51.1(2)
C30 C25 N1 P1 -126.23(18)
C26 C25 N1 P2 -120.22(19)
C30 C25 N1 P2 62.5(2)
C58 C57 N2 P3 50.0(2)
C62 C57 N2 P3 -127.31(18)
C58 C57 N2 P4 -120.15(18)
C62 C57 N2 P4 62.5(2)
C25 N1 P1 C7 146.52(16)
P2 N1 P1 C7 -43.21(16)
C25 N1 P1 C1 36.54(18)
P2 N1 P1 C1 -153.19(13)
C25 N1 P1 S1 -86.61(16)
P2 N1 P1 S1 83.65(13)
C8 C7 P1 N1 130.08(17)
C12 C7 P1 N1 -52.36(19)
C8 C7 P1 C1 -121.48(18)
C12 C7 P1 C1 56.09(19)
C8 C7 P1 S1 2.00(19)
C12 C7 P1 S1 179.56(15)
C2 C1 P1 N1 -142.13(17)
C6 C1 P1 N1 40.7(2)
C2 C1 P1 C7 107.43(18)
C6 C1 P1 C7 -69.7(2)
C2 C1 P1 S1 -16.83(19)
C6 C1 P1 S1 166.03(16)
C25 N1 P2 C13 51.34(17)
P1 N1 P2 C13 -119.00(14)
C25 N1 P2 C19 162.19(16)
P1 N1 P2 C19 -8.16(17)
C25 N1 P2 S2 -72.84(16)
P1 N1 P2 S2 116.82(12)
C14 C13 P2 N1 33.0(2)
C18 C13 P2 N1 -151.82(17)
C14 C13 P2 C19 -80.73(19)
C18 C13 P2 C19 94.49(18)
C14 C13 P2 S2 157.65(16)
C18 C13 P2 S2 -27.13(19)
C24 C19 P2 N1 115.33(17)
C20 C19 P2 N1 -70.27(19)
C24 C19 P2 C13 -133.58(17)
C20 C19 P2 C13 40.82(19)
C24 C19 P2 S2 -10.98(18)
C20 C19 P2 S2 163.42(15)
C57 N2 P3 C39 146.55(16)
P4 N2 P3 C39 -44.39(15)
C57 N2 P3 C33 37.51(17)
P4 N2 P3 C33 -153.44(13)
C57 N2 P3 S3 -86.40(15)
P4 N2 P3 S3 82.65(13)
C40 C39 P3 N2 130.71(17)
C44 C39 P3 N2 -52.92(19)
C40 C39 P3 C33 -120.34(17)
C44 C39 P3 C33 56.03(19)
C40 C39 P3 S3 2.73(19)
C44 C39 P3 S3 179.10(15)
C38 C33 P3 N2 -146.72(16)
C34 C33 P3 N2 38.2(2)
C38 C33 P3 C39 102.57(18)
C34 C33 P3 C39 -72.49(19)
C38 C33 P3 S3 -21.15(19)
C34 C33 P3 S3 163.79(16)
C57 N2 P4 C45 52.68(17)
P3 N2 P4 C45 -116.47(13)
C57 N2 P4 C51 163.55(15)
P3 N2 P4 C51 -5.60(16)
C57 N2 P4 S4 -71.72(16)
P3 N2 P4 S4 119.13(11)
C46 C45 P4 N2 32.5(2)
C50 C45 P4 N2 -152.18(17)
C46 C45 P4 C51 -80.85(19)
C50 C45 P4 C51 94.42(18)
C46 C45 P4 S4 157.47(16)
C50 C45 P4 S4 -27.3(2)
C52 C51 P4 N2 -73.50(18)
C56 C51 P4 N2 111.58(17)
C52 C51 P4 C45 37.67(19)
C56 C51 P4 C45 -137.25(16)
C52 C51 P4 S4 160.37(15)
C56 C51 P4 S4 -14.55(18)
